data_4500986
loop_
_publ_author_name
'Guo, Jiao'
'Ma, Jian-Fang'
'Liu, Bo'
'Kan, Wei-Qiu'
'Yang, Jin'

_publ_section_title
;
 A Series of 2D and 3D Metal--Organic Frameworks Based on a Flexible
 Tetrakis(4-pyridyloxymethylene)methane Ligand and Polycarboxylates:
 Syntheses, Structures, and Photoluminescent Properties
;
_journal_issue 8
_journal_name_full 'Crystal Growth &amp; Design'
_journal_page_first 3609
_journal_paper_doi 10.1021/cg200581w
_journal_volume 11
_journal_year 2011
_chemical_absolute_configuration ad
_chemical_formula_moiety '2(C43 H32 Cu2 N4 O16), 3(H20)'
_chemical_formula_sum 'C86 H70 Cu4 N8 O35'
_chemical_formula_weight 2029.65
_chemical_name_systematic
;
 ?
;
_space_group_IT_number 18
_symmetry_cell_setting orthorhombic
_symmetry_space_group_name_Hall 'P 2 2ab'
_symmetry_space_group_name_H-M 'P 21 21 2'
_atom_sites_solution_hydrogens geom
_atom_sites_solution_primary direct
_atom_sites_solution_secondary difmap
_audit_creation_method SHELXL-97
_cell_angle_alpha 90.00
_cell_angle_beta 90.00
_cell_angle_gamma 90.00
_cell_formula_units_Z 1
_cell_length_a 16.8478(8)
_cell_length_b 17.0353(9)
_cell_length_c 8.0615(5)
_cell_measurement_reflns_used 2605
_cell_measurement_temperature 293(2)
_cell_measurement_theta_max 25.3
_cell_measurement_theta_min 2.8
_cell_volume 2313.7(2)
_computing_cell_refinement CrysAlis
_computing_data_collection 'CrysAlis (Oxford Diffraction, 2006)'
_computing_data_reduction CrysAlis
_computing_structure_refinement 'SHELXL-97 (Sheldrick, 1997)'
_computing_structure_solution 'SHELXS-97 (Sheldrick, 1997)'
_diffrn_ambient_temperature 293(2)
_diffrn_measured_fraction_theta_full 0.997
_diffrn_measured_fraction_theta_max 0.997
_diffrn_radiation_monochromator graphite
_diffrn_radiation_source 'fine-focus sealed tube'
_diffrn_radiation_type MoK\a
_diffrn_radiation_wavelength 0.71073
_diffrn_reflns_av_R_equivalents 0.0610
_diffrn_reflns_av_sigmaI/netI 0.1625
_diffrn_reflns_limit_h_max 20
_diffrn_reflns_limit_h_min -17
_diffrn_reflns_limit_k_max 20
_diffrn_reflns_limit_k_min -19
_diffrn_reflns_limit_l_max 7
_diffrn_reflns_limit_l_min -9
_diffrn_reflns_number 9304
_diffrn_reflns_theta_full 25.00
_diffrn_reflns_theta_max 25.34
_diffrn_reflns_theta_min 2.80
_exptl_absorpt_coefficient_mu 0.996
_exptl_absorpt_correction_T_max 0.869
_exptl_absorpt_correction_T_min 0.81
_exptl_absorpt_correction_type empirical
_exptl_absorpt_process_details
;
CrysAlis (Oxford Diffraction, 2006)
;
_exptl_crystal_colour blue
_exptl_crystal_density_diffrn 1.452
_exptl_crystal_density_method 'not measured'
_exptl_crystal_description block
_exptl_crystal_F_000 1032
_exptl_crystal_size_max 0.21
_exptl_crystal_size_mid 0.19
_exptl_crystal_size_min 0.14
_refine_diff_density_max 0.661
_refine_diff_density_min -0.251
_refine_diff_density_rms 0.077
_refine_ls_abs_structure_details 'Flack H D (1983), Acta Cryst. A39, 876-881'
_refine_ls_abs_structure_Flack 0.00(2)
_refine_ls_extinction_method none
_refine_ls_goodness_of_fit_ref 0.707
_refine_ls_hydrogen_treatment mixed
_refine_ls_matrix_type full
_refine_ls_number_parameters 316
_refine_ls_number_reflns 4242
_refine_ls_number_restraints 7
_refine_ls_restrained_S_all 0.710
_refine_ls_R_factor_all 0.0809
_refine_ls_R_factor_gt 0.0441
_refine_ls_shift/su_max 0.066
_refine_ls_shift/su_mean 0.004
_refine_ls_structure_factor_coef Fsqd
_refine_ls_weighting_details 'calc w=1/[\s^2^(Fo^2^)+(0.0664P)^2^+0.0000P] where P=(Fo^2^+2Fc^2^)/3'
_refine_ls_weighting_scheme calc
_refine_ls_wR_factor_gt 0.1026
_refine_ls_wR_factor_ref 0.1099
_reflns_number_gt 2403
_reflns_number_total 2431
_reflns_threshold_expression >2\s(I)
_cod_data_source_file cg200581w_si_002.cif
_cod_data_source_block Compound-4
_cod_depositor_comments
;
The following automatic conversions were performed:

'_symmetry_cell_setting' value 'Orthorhombic' changed to
'orthorhombic' according to
/home/saulius/struct/CIF-dictionaries/cif_core.dic dictionary named
'cif_core.dic' version 2.4.1 from 2010-06-29.

Automatic conversion script
Id: cif_fix_values 1715 2011-07-08 13:25:40Z adriana 
;
_cod_original_sg_symbol_Hall 'p 2 2ab'
_cod_database_code 4500986

loop_
_symmetry_equiv_pos_as_xyz
'x, y, z'
'-x, -y, z'
'x+1/2, -y+1/2, -z'
'-x+1/2, y+1/2, -z'

loop_
_atom_site_label
_atom_site_type_symbol
_atom_site_fract_x
_atom_site_fract_y
_atom_site_fract_z
_atom_site_U_iso_or_equiv
_atom_site_adp_type
_atom_site_occupancy
_atom_site_symmetry_multiplicity
_atom_site_calc_flag
_atom_site_refinement_flags
Cu1 Cu 0.19004(4) 0.84377(4) 0.18348(8) 0.02949(19) Uani 1 1 d .
O6 O -0.3134(3) 0.8153(2) 0.5349(6) 0.0557(13) Uani 1 1 d D
O5 O -0.2339(2) 0.7214(2) 0.6354(5) 0.0401(11) Uani 1 1 d .
O8 O -0.2043(2) 1.0518(2) 0.2793(5) 0.0360(10) Uani 1 1 d .
O1 O 0.0793(2) 0.5670(2) -0.2382(5) 0.0426(11) Uani 1 1 d .
O2 O -0.0603(2) 0.5703(2) -0.6647(6) 0.0495(11) Uani 1 1 d .
O7 O -0.1121(3) 1.0252(2) 0.0886(6) 0.0428(11) Uani 1 1 d .
O4 O 0.0506(2) 0.7256(3) 0.3972(6) 0.0557(14) Uani 1 1 d .
C7 C 0.0000 0.5000 -0.4399(9) 0.030(2) Uani 1 2 d S
N2 N -0.2281(3) 0.6333(3) -1.0107(6) 0.0327(13) Uani 1 1 d .
O3 O 0.0905(2) 0.8421(2) 0.3126(6) 0.0464(10) Uani 1 1 d .
C19 C -0.1812(3) 0.8205(3) 0.4577(7) 0.0288(13) Uani 1 1 d .
C6 C 0.0079(3) 0.5733(3) -0.3381(7) 0.0313(14) Uani 1 1 d .
H6A H 0.0113 0.6188 -0.4102 0.038 Uiso 1 1 calc R
H6B H -0.0381 0.5795 -0.2670 0.038 Uiso 1 1 calc R
C17 C -0.1367(3) 0.9292(3) 0.2933(8) 0.0292(14) Uani 1 1 d .
C20 C -0.1063(3) 0.7884(4) 0.4512(8) 0.0335(15) Uani 1 1 d .
H20 H -0.0956 0.7414 0.5055 0.040 Uiso 1 1 calc R
C16 C -0.0621(3) 0.8966(3) 0.2843(7) 0.0325(15) Uani 1 1 d .
H16 H -0.0222 0.9219 0.2251 0.039 Uiso 1 1 calc R
C18 C -0.1949(3) 0.8921(3) 0.3829(7) 0.0321(14) Uani 1 1 d .
H18 H -0.2445 0.9156 0.3934 0.038 Uiso 1 1 calc R
C22 C -0.2462(3) 0.7805(4) 0.5527(8) 0.0354(15) Uani 1 1 d .
C9 C -0.1178(4) 0.5899(3) -0.7721(7) 0.0354(15) Uani 1 1 d .
C21 C -0.1519(3) 1.0083(3) 0.2125(8) 0.0337(15) Uani 1 1 d .
C15 C -0.0467(3) 0.8264(3) 0.3633(7) 0.0333(15) Uani 1 1 d .
C3 C 0.1010(4) 0.6293(3) -0.1479(7) 0.0358(15) Uani 1 1 d .
C1 C 0.0927(4) 0.7599(4) -0.0513(8) 0.0440(17) Uani 1 1 d .
H1 H 0.0678 0.8086 -0.0527 0.053 Uiso 1 1 calc R
C8 C -0.0746(4) 0.5083(4) -0.5478(8) 0.0380(16) Uani 1 1 d .
H8A H -0.0852 0.4595 -0.6057 0.046 Uiso 1 1 calc R
H8B H -0.1201 0.5208 -0.4792 0.046 Uiso 1 1 calc R
N1 N 0.1557(3) 0.7504(3) 0.0499(6) 0.0362(12) Uani 1 1 d .
C2 C 0.0636(3) 0.7029(3) -0.1510(8) 0.0407(17) Uani 1 1 d .
H2 H 0.0201 0.7122 -0.2194 0.049 Uiso 1 1 calc R
C5 C 0.1909(4) 0.6819(3) 0.0463(8) 0.0428(15) Uani 1 1 d .
H5 H 0.2354 0.6747 0.1128 0.051 Uiso 1 1 calc R
C4 C 0.1664(4) 0.6210(4) -0.0482(8) 0.0461(18) Uani 1 1 d .
H4 H 0.1939 0.5736 -0.0457 0.055 Uiso 1 1 calc R
C11 C -0.1542(4) 0.6597(4) -1.0121(8) 0.0500(17) Uani 1 1 d .
H11 H -0.1394 0.6939 -1.0966 0.060 Uiso 1 1 calc R
C10 C -0.0975(4) 0.6393(4) -0.8942(9) 0.055(2) Uani 1 1 d .
H10 H -0.0463 0.6596 -0.9001 0.066 Uiso 1 1 calc R
C12 C -0.2467(4) 0.5875(4) -0.8831(8) 0.0509(19) Uani 1 1 d .
H12 H -0.2989 0.5700 -0.8751 0.061 Uiso 1 1 calc R
C14 C 0.0390(3) 0.7952(4) 0.3579(7) 0.0348(15) Uani 1 1 d .
C13 C -0.1945(4) 0.5642(4) -0.7626(8) 0.0565(19) Uani 1 1 d .
H13 H -0.2109 0.5316 -0.6765 0.068 Uiso 1 1 calc R
O1W O 0.0923(9) 0.9376(8) 0.6444(13) 0.119(5) Uani 0.50 1 d P
O2W O -0.0959(13) 0.8897(12) -0.160(2) 0.077(6) Uani 0.25 1 d PU
H30 H -0.358(2) 0.793(3) 0.551(9) 0.06(2) Uiso 1 1 d D

loop_
_atom_site_aniso_label
_atom_site_aniso_U_11
_atom_site_aniso_U_22
_atom_site_aniso_U_33
_atom_site_aniso_U_23
_atom_site_aniso_U_13
_atom_site_aniso_U_12
Cu1 0.0303(3) 0.0253(3) 0.0329(4) -0.0015(4) 0.0026(4) -0.0035(3)
O6 0.025(2) 0.054(3) 0.088(3) 0.038(2) 0.002(3) -0.001(3)
O5 0.032(2) 0.036(3) 0.052(3) 0.015(2) 0.007(2) 0.0080(19)
O8 0.037(2) 0.024(2) 0.047(3) 0.0096(19) 0.001(2) 0.0036(18)
O1 0.053(3) 0.031(2) 0.044(3) -0.010(2) -0.008(2) -0.002(2)
O2 0.044(2) 0.058(3) 0.046(3) 0.014(3) -0.010(2) -0.017(2)
O7 0.045(3) 0.036(3) 0.047(3) 0.008(2) 0.002(2) 0.000(2)
O4 0.024(2) 0.044(3) 0.099(4) 0.030(3) 0.000(2) 0.005(2)
C7 0.038(5) 0.035(5) 0.016(4) 0.000 0.000 -0.010(4)
N2 0.030(3) 0.038(3) 0.030(3) 0.001(2) -0.002(2) -0.005(2)
O3 0.033(2) 0.034(2) 0.072(3) 0.005(3) 0.022(2) 0.000(2)
C19 0.025(3) 0.025(3) 0.037(3) 0.006(2) 0.003(3) -0.004(3)
C6 0.037(3) 0.025(3) 0.032(4) -0.001(3) -0.008(3) -0.006(3)
C17 0.030(3) 0.025(3) 0.033(4) 0.003(3) 0.006(3) -0.007(2)
C20 0.024(3) 0.032(3) 0.045(4) 0.006(3) -0.008(3) 0.000(3)
C16 0.026(3) 0.031(3) 0.041(4) 0.007(3) -0.001(3) -0.008(2)
C18 0.024(3) 0.031(3) 0.042(4) 0.000(3) 0.004(3) 0.001(3)
C22 0.023(3) 0.035(4) 0.048(4) 0.006(3) -0.003(3) -0.001(3)
C9 0.043(4) 0.036(4) 0.028(4) 0.005(3) -0.008(3) -0.007(3)
C21 0.033(3) 0.031(3) 0.037(4) 0.015(3) -0.004(3) -0.012(3)
C15 0.028(3) 0.027(4) 0.045(4) 0.010(3) -0.006(3) -0.006(2)
C3 0.047(3) 0.033(4) 0.027(4) -0.005(3) -0.002(3) -0.011(3)
C1 0.049(4) 0.030(4) 0.053(5) -0.002(3) -0.002(4) 0.007(3)
C8 0.038(4) 0.045(4) 0.031(4) 0.010(3) -0.013(3) -0.019(3)
N1 0.036(3) 0.034(3) 0.038(3) -0.006(3) -0.002(3) 0.001(2)
C2 0.038(3) 0.032(4) 0.051(4) -0.005(3) -0.015(3) -0.001(3)
C5 0.038(3) 0.044(4) 0.047(4) -0.014(3) -0.010(4) 0.000(3)
C4 0.056(4) 0.043(4) 0.040(4) -0.004(3) -0.012(4) 0.009(3)
C11 0.042(4) 0.059(4) 0.049(4) 0.017(4) -0.002(3) -0.011(4)
C10 0.039(4) 0.070(5) 0.057(4) 0.026(4) -0.018(3) -0.026(4)
C12 0.038(4) 0.067(5) 0.048(5) 0.019(4) -0.009(4) -0.019(3)
C14 0.030(3) 0.039(4) 0.035(4) 0.012(3) 0.004(3) 0.001(3)
C13 0.052(4) 0.071(5) 0.047(4) 0.029(4) -0.015(4) -0.023(4)
O1W 0.173(13) 0.137(11) 0.049(8) -0.037(8) -0.036(8) 0.026(10)
O2W 0.103(10) 0.095(9) 0.034(8) -0.036(8) -0.009(8) 0.014(8)

loop_
_atom_type_symbol
_atom_type_description
_atom_type_scat_dispersion_real
_atom_type_scat_dispersion_imag
_atom_type_scat_source
C C 0.0033 0.0016 'International Tables Vol C Tables 4.2.6.8 and 6.1.1.4'
H H 0.0000 0.0000 'International Tables Vol C Tables 4.2.6.8 and 6.1.1.4'
N N 0.0061 0.0033 'International Tables Vol C Tables 4.2.6.8 and 6.1.1.4'
O O 0.0106 0.0060 'International Tables Vol C Tables 4.2.6.8 and 6.1.1.4'
Cu Cu 0.3201 1.2651 'International Tables Vol C Tables 4.2.6.8 and 6.1.1.4'

loop_
_geom_angle_atom_site_label_1
_geom_angle_atom_site_label_2
_geom_angle_atom_site_label_3
_geom_angle
_geom_angle_site_symmetry_1
_geom_angle_site_symmetry_3
O8 Cu1 O3 84.80(16) 2_575 .
O8 Cu1 N2 90.71(17) 2_575 3_564
O3 Cu1 N2 163.03(18) . 3_564
O8 Cu1 N1 165.78(19) 2_575 .
O3 Cu1 N1 91.50(19) . .
N2 Cu1 N1 88.87(19) 3_564 .
O8 Cu1 O5 97.07(16) 2_575 3_566
O3 Cu1 O5 97.76(16) . 3_566
N2 Cu1 O5 99.04(17) 3_564 3_566
N1 Cu1 O5 97.02(18) . 3_566
C22 O5 Cu1 131.7(4) . 3_466
C21 O8 Cu1 106.1(3) . 2_575
C3 O1 C6 118.0(4) . .
C9 O2 C8 119.0(4) . .
C6 C7 C6 113.7(7) . 2_565
C6 C7 C8 108.3(3) . 2_565
C6 C7 C8 107.8(3) 2_565 2_565
C6 C7 C8 107.8(3) . .
C6 C7 C8 108.3(3) 2_565 .
C8 C7 C8 111.0(7) 2_565 .
C11 N2 C12 115.4(6) . .
C11 N2 Cu1 125.1(4) . 3_464
C12 N2 Cu1 119.5(4) . 3_464
C14 O3 Cu1 139.7(4) . .
C18 C19 C20 119.2(5) . .
C18 C19 C22 120.2(5) . .
C20 C19 C22 120.6(5) . .
O1 C6 C7 108.4(4) . .
C18 C17 C16 119.7(5) . .
C18 C17 C21 121.0(5) . .
C16 C17 C21 119.3(5) . .
C19 C20 C15 119.8(5) . .
C17 C16 C15 119.8(5) . .
C17 C18 C19 121.2(5) . .
O5 C22 O6 126.1(5) . .
O5 C22 C19 121.9(5) . .
O6 C22 C19 112.1(5) . .
C10 C9 O2 116.4(5) . .
C10 C9 C13 119.0(6) . .
O2 C9 C13 124.5(5) . .
O7 C21 O8 125.6(5) . .
O7 C21 C17 117.6(6) . .
O8 C21 C17 116.8(5) . .
C16 C15 C20 120.2(5) . .
C16 C15 C14 117.6(5) . .
C20 C15 C14 122.1(5) . .
O1 C3 C4 117.1(6) . .
O1 C3 C2 125.2(5) . .
C4 C3 C2 117.6(5) . .
N1 C1 C2 124.0(6) . .
O2 C8 C7 107.6(4) . .
C5 N1 C1 116.7(5) . .
C5 N1 Cu1 126.0(4) . .
C1 N1 Cu1 117.2(4) . .
C1 C2 C3 117.9(5) . .
N1 C5 C4 124.0(6) . .
C5 C4 C3 119.7(6) . .
N2 C11 C10 123.7(6) . .
C9 C10 C11 118.9(6) . .
N2 C12 C13 124.6(6) . .
O3 C14 O4 125.6(5) . .
O3 C14 C15 116.4(5) . .
O4 C14 C15 118.0(5) . .
C9 C13 C12 118.3(6) . .

loop_
_geom_bond_atom_site_label_1
_geom_bond_atom_site_label_2
_geom_bond_distance
_geom_bond_site_symmetry_2
Cu1 O8 1.955(3) 2_575
Cu1 O3 1.973(4) .
Cu1 N2 1.999(5) 3_564
Cu1 N1 2.007(5) .
Cu1 O5 2.237(4) 3_566
O6 C22 1.286(7) .
O5 C22 1.226(6) .
O5 Cu1 2.237(4) 3_466
O8 C21 1.273(7) .
O8 Cu1 1.955(3) 2_575
O1 C3 1.338(6) .
O1 C6 1.452(6) .
O2 C9 1.343(7) .
O2 C8 1.436(7) .
O7 C21 1.236(7) .
O4 C14 1.243(7) .
C7 C6 1.500(7) .
C7 C6 1.500(7) 2_565
C7 C8 1.534(7) 2_565
C7 C8 1.534(7) .
N2 C11 1.324(7) .
N2 C12 1.328(7) .
N2 Cu1 1.999(5) 3_464
O3 C14 1.234(6) .
C19 C18 1.380(7) .
C19 C20 1.377(7) .
C19 C22 1.500(8) .
C17 C18 1.373(7) .
C17 C16 1.375(7) .
C17 C21 1.518(8) .
C20 C15 1.388(8) .
C16 C15 1.380(7) .
C9 C10 1.339(8) .
C9 C13 1.367(8) .
C15 C14 1.540(7) .
C3 C4 1.372(8) .
C3 C2 1.404(8) .
C1 N1 1.348(7) .
C1 C2 1.352(8) .
N1 C5 1.309(7) .
C5 C4 1.351(7) .
C11 C10 1.392(8) .
C12 C13 1.369(8) .
